data_7005070
loop_
_publ_author_name
'Zhao, Hanhua'
'Lopez, Nazario'
'Prosvirin, Andrey'
'Chifotides, Helen T.'
'Dunbar, Kim R.'

_publ_section_title
;
 Lanthanide-3d cyanometalate chains Ln(III)-M(III) (Ln=Pr, Nd, Sm, Eu,
 Gd, Tb; M=Fe) with the tridentate ligand
 2,4,6-tri(2-pyridyl)-1,3,5-triazine (tptz): evidence of ferromagnetic
 interactions for the Sm(III)-M(III) compounds (M=Fe, Cr).
;
_journal_issue 8
_journal_name_full 'Dalton transactions (Cambridge, England : 2003)'
_journal_page_first 878
_journal_page_last 888
_journal_paper_doi 10.1039/b616016f
_journal_year 2007
_chemical_formula_moiety '[Tb(tptz)(H2O)4Fe(CN)6]8H2O'
_chemical_formula_sum 'C24 H36 Fe N12 O12 Tb'
_chemical_formula_weight 899.42
_chemical_name_common
;
Catena-(trans-biscyano-tetra-agua-(2,4,6-tri(2-pyridyl)-1,3,5-
triazine)-tetracyano-iron(iii)-terbium(iii) octahydrate
;
_space_group_IT_number 15
_symmetry_space_group_name_Hall '-C 2yc'
_symmetry_space_group_name_H-M 'C 1 2/c 1'
_atom_sites_solution_hydrogens geom
_atom_sites_solution_primary direct
_atom_sites_solution_secondary difmap
_audit_creation_method SHELXL-97
_cell_angle_alpha 90.00
_cell_angle_beta 103.017(4)
_cell_angle_gamma 90.00
_cell_formula_units_Z 8
_cell_length_a 15.951(4)
_cell_length_b 14.086(4)
_cell_length_c 31.266(8)
_cell_measurement_temperature 110(2)
_cell_volume 6845(3)
_computing_structure_refinement 'SHELXL-97 (Sheldrick, 1997)'
_computing_structure_solution 'SHELXS-97 (Sheldrick, 1990)'
_diffrn_ambient_temperature 110(2)
_diffrn_measured_fraction_theta_full 0.957
_diffrn_measured_fraction_theta_max 0.957
_diffrn_radiation_monochromator graphite
_diffrn_radiation_source 'fine-focus sealed tube'
_diffrn_radiation_type MoK\a
_diffrn_radiation_wavelength 0.71073
_diffrn_reflns_av_R_equivalents 0.0500
_diffrn_reflns_av_sigmaI/netI 0.0692
_diffrn_reflns_limit_h_max 11
_diffrn_reflns_limit_h_min -20
_diffrn_reflns_limit_k_max 18
_diffrn_reflns_limit_k_min -18
_diffrn_reflns_limit_l_max 39
_diffrn_reflns_limit_l_min -32
_diffrn_reflns_number 20122
_diffrn_reflns_theta_full 27.61
_diffrn_reflns_theta_max 27.61
_diffrn_reflns_theta_min 2.53
_exptl_absorpt_coefficient_mu 2.550
_exptl_absorpt_correction_T_max 0.9274
_exptl_absorpt_correction_T_min 0.8417
_exptl_crystal_colour yellow
_exptl_crystal_density_diffrn 1.746
_exptl_crystal_density_method 'not measured'
_exptl_crystal_description plate
_exptl_crystal_F_000 3608
_exptl_crystal_size_max 0.10
_exptl_crystal_size_mid 0.10
_exptl_crystal_size_min 0.03
_refine_diff_density_max 1.830
_refine_diff_density_min -2.146
_refine_diff_density_rms 0.164
_refine_ls_extinction_method none
_refine_ls_goodness_of_fit_ref 1.088
_refine_ls_hydrogen_treatment mixed
_refine_ls_matrix_type full
_refine_ls_number_parameters 451
_refine_ls_number_reflns 7611
_refine_ls_number_restraints 0
_refine_ls_restrained_S_all 1.088
_refine_ls_R_factor_all 0.0829
_refine_ls_R_factor_gt 0.0619
_refine_ls_shift/su_max 1.876
_refine_ls_shift/su_mean 0.029
_refine_ls_structure_factor_coef Fsqd
_refine_ls_weighting_details 'calc w=1/[\s^2^(Fo^2^)+(0.0555P)^2^+67.3035P] where P=(Fo^2^+2Fc^2^)/3'
_refine_ls_weighting_scheme calc
_refine_ls_wR_factor_gt 0.1339
_refine_ls_wR_factor_ref 0.1425
_reflns_number_gt 6024
_reflns_number_total 7611
_reflns_threshold_expression >2sigma(I)
_cod_data_source_file b616016f.txt
_cod_data_source_block compound6
_cod_original_cell_volume 6844(3)
_cod_database_code 7005070

loop_
_symmetry_equiv_pos_as_xyz
'x, y, z'
'-x, y, -z+1/2'
'x+1/2, y+1/2, z'
'-x+1/2, y+1/2, -z+1/2'
'-x, -y, -z'
'x, -y, z-1/2'
'-x+1/2, -y+1/2, -z'
'x+1/2, -y+1/2, z-1/2'

loop_
_atom_site_label
_atom_site_type_symbol
_atom_site_fract_x
_atom_site_fract_y
_atom_site_fract_z
_atom_site_U_iso_or_equiv
_atom_site_adp_type
_atom_site_occupancy
_atom_site_symmetry_multiplicity
_atom_site_calc_flag
_atom_site_refinement_flags
_atom_site_disorder_assembly
_atom_site_disorder_group
Tb1 Tb 0.46526(2) 0.19606(2) 0.104583(10) 0.01983(9) Uani 1 1 d . . .
Fe1 Fe 0.25587(6) 0.50590(7) 0.10833(3) 0.0197(2) Uani 1 1 d . . .
N12 N 0.6890(4) 0.0053(5) 0.3216(2) 0.0363(16) Uani 1 1 d . . .
N7 N 0.5338(4) 0.2962(4) 0.17293(18) 0.0242(12) Uani 1 1 d . . .
C2 C 0.1744(4) 0.6019(5) 0.1155(2) 0.0228(14) Uani 1 1 d . . .
C1 C 0.3324(4) 0.4047(5) 0.1010(2) 0.0239(14) Uani 1 1 d . . .
C12 C 0.5672(4) 0.1492(5) 0.2119(2) 0.0214(14) Uani 1 1 d . . .
N2 N 0.1208(4) 0.6558(4) 0.11722(17) 0.0215(12) Uani 1 1 d . . .
C11 C 0.5710(4) 0.2540(4) 0.2119(2) 0.0204(14) Uani 1 1 d . . .
O4 O 0.3494(3) 0.1732(4) 0.14250(17) 0.0356(13) Uani 1 1 d . . .
C13 C 0.5227(4) 0.0099(4) 0.1779(2) 0.0206(14) Uani 1 1 d . . .
C10 C 0.6115(5) 0.3031(5) 0.2483(2) 0.0336(17) Uani 1 1 d . . .
H10 H 0.6382 0.2700 0.2743 0.040 Uiso 1 1 calc R . .
N10 N 0.6098(4) 0.1035(4) 0.24824(18) 0.0225(12) Uani 1 1 d . . .
C19 C 0.6053(4) 0.0100(5) 0.2462(2) 0.0225(14) Uani 1 1 d . . .
C6 C 0.2881(5) 0.5805(5) 0.0629(2) 0.0291(16) Uani 1 1 d . . .
C24 C 0.7379(5) -0.0433(6) 0.3541(3) 0.041(2) Uani 1 1 d . . .
H24 H 0.7624 -0.0103 0.3804 0.049 Uiso 1 1 calc R . .
C8 C 0.5764(5) 0.4461(6) 0.2078(3) 0.044(2) Uani 1 1 d . . .
H8 H 0.5772 0.5134 0.2055 0.052 Uiso 1 1 calc R . .
N11 N 0.5609(4) -0.0407(4) 0.21248(19) 0.0242(13) Uani 1 1 d . . .
C5 C 0.1642(5) 0.4484(5) 0.0647(2) 0.0264(16) Uani 1 1 d . . .
C3 C 0.3472(5) 0.5656(5) 0.1518(2) 0.0286(16) Uani 1 1 d . . .
C9 C 0.6138(5) 0.4019(6) 0.2473(3) 0.043(2) Uani 1 1 d . . .
H9 H 0.6398 0.4377 0.2725 0.052 Uiso 1 1 calc R . .
N3 N 0.4011(5) 0.6019(5) 0.1772(2) 0.051(2) Uani 1 1 d . . .
C4 C 0.2242(5) 0.4229(6) 0.1514(2) 0.0311(17) Uani 1 1 d . . .
O3 O 0.3410(4) 0.1767(4) 0.04465(18) 0.0481(16) Uani 1 1 d . . .
C14 C 0.4773(4) -0.0409(5) 0.1381(2) 0.0242(15) Uani 1 1 d . . .
N6 N 0.3082(5) 0.6243(5) 0.0356(2) 0.0488(19) Uani 1 1 d . . .
C20 C 0.6554(4) -0.0455(5) 0.2841(2) 0.0252(15) Uani 1 1 d . . .
C21 C 0.6673(5) -0.1426(5) 0.2801(3) 0.0325(17) Uani 1 1 d . . .
H21 H 0.6409 -0.1751 0.2539 0.039 Uiso 1 1 calc R . .
C23 C 0.7555(5) -0.1397(7) 0.3520(3) 0.047(2) Uani 1 1 d . . .
H23 H 0.7930 -0.1700 0.3760 0.056 Uiso 1 1 calc R . .
N8 N 0.5229(3) 0.1051(4) 0.17583(17) 0.0173(11) Uani 1 1 d . . .
C15 C 0.4698(5) -0.1388(5) 0.1387(3) 0.0373(19) Uani 1 1 d . . .
H15 H 0.4940 -0.1743 0.1644 0.045 Uiso 1 1 calc R . .
C18 C 0.4011(5) -0.0328(6) 0.0668(3) 0.0376(19) Uani 1 1 d . . .
H18 H 0.3767 0.0039 0.0416 0.045 Uiso 1 1 calc R . .
O1 O 0.5042(4) 0.1393(6) 0.03708(18) 0.0574(19) Uani 1 1 d . . .
C16 C 0.4260(6) -0.1833(6) 0.1008(3) 0.052(3) Uani 1 1 d . . .
H16 H 0.4200 -0.2505 0.0999 0.062 Uiso 1 1 calc R . .
N9 N 0.4436(4) 0.0119(5) 0.10312(19) 0.0324(15) Uani 1 1 d . . .
C22 C 0.7187(5) -0.1913(6) 0.3152(3) 0.0397(19) Uani 1 1 d . . .
H22 H 0.7280 -0.2577 0.3137 0.048 Uiso 1 1 calc R . .
N5 N 0.1097(5) 0.4167(6) 0.0389(2) 0.053(2) Uani 1 1 d . . .
C7 C 0.5383(5) 0.3921(5) 0.1721(3) 0.0312(17) Uani 1 1 d . . .
H7 H 0.5137 0.4237 0.1454 0.037 Uiso 1 1 calc R . .
C17 C 0.3917(6) -0.1301(6) 0.0648(3) 0.050(2) Uani 1 1 d . . .
H17 H 0.3614 -0.1597 0.0386 0.060 Uiso 1 1 calc R . .
N4 N 0.2083(5) 0.3662(7) 0.1749(2) 0.060(2) Uani 1 1 d . . .
N1 N 0.3764(4) 0.3415(4) 0.09944(19) 0.0284(13) Uani 1 1 d . . .
O2 O 0.5294(4) 0.3233(4) 0.0723(2) 0.0486(16) Uani 1 1 d . . .
O10 O 0.5353(11) -0.3135(10) 0.2383(6) 0.196(8) Uani 1 1 d . . .
O5 O 0.4336(13) 0.4562(15) 0.0151(8) 0.420(12) Uani 1 1 d . . .
O11 O 0.6708(14) -0.3208(11) 0.2007(6) 0.238(9) Uani 1 1 d . . .
O9 O 0.862(3) 0.1592(19) 0.3373(11) 0.85(2) Uani 1 1 d . . .
O7 O 0.1697(14) 0.2193(17) 0.1041(12) 0.351(17) Uani 1 1 d . . .
O8 O 0.6572(4) 0.2751(5) 0.0348(2) 0.0593(19) Uani 1 1 d . . .
O6 O 0.1720(7) 0.2001(10) 0.0312(6) 0.173(7) Uani 1 1 d . . .
O12 O 0.549(3) -0.425(3) 0.094(2) 0.79(5) Uani 1 1 d . . .

loop_
_atom_site_aniso_label
_atom_site_aniso_U_11
_atom_site_aniso_U_22
_atom_site_aniso_U_33
_atom_site_aniso_U_23
_atom_site_aniso_U_13
_atom_site_aniso_U_12
Tb1 0.01805(15) 0.02327(15) 0.01765(15) -0.00025(14) 0.00295(11) 0.00587(14)
Fe1 0.0199(5) 0.0230(5) 0.0156(4) 0.0000(4) 0.0030(4) 0.0082(4)
N12 0.034(4) 0.042(4) 0.029(3) 0.005(3) 0.001(3) 0.002(3)
N7 0.024(3) 0.024(3) 0.025(3) 0.000(2) 0.006(2) 0.005(2)
C2 0.022(3) 0.028(3) 0.017(3) -0.001(3) 0.002(3) 0.001(3)
C1 0.024(3) 0.027(3) 0.021(3) 0.000(3) 0.006(3) 0.010(3)
C12 0.021(3) 0.023(3) 0.022(3) 0.001(3) 0.009(3) 0.009(3)
N2 0.023(3) 0.024(3) 0.018(3) 0.000(2) 0.005(2) 0.007(2)
C11 0.021(3) 0.015(3) 0.025(3) -0.004(3) 0.003(3) 0.003(3)
O4 0.024(3) 0.048(3) 0.037(3) 0.006(2) 0.012(2) 0.006(2)
C13 0.015(3) 0.018(3) 0.029(3) -0.002(3) 0.008(3) 0.005(3)
C10 0.034(4) 0.031(4) 0.031(4) 0.000(3) -0.003(3) 0.003(3)
N10 0.023(3) 0.022(3) 0.022(3) 0.001(2) 0.005(2) 0.004(2)
C19 0.018(3) 0.025(3) 0.027(3) 0.011(3) 0.009(3) 0.005(3)
C6 0.030(4) 0.029(4) 0.028(4) 0.005(3) 0.007(3) 0.004(3)
C24 0.034(4) 0.054(5) 0.030(4) 0.015(4) -0.002(3) 0.004(4)
C8 0.037(5) 0.026(4) 0.062(6) -0.001(4) -0.004(4) 0.006(3)
N11 0.025(3) 0.016(3) 0.031(3) 0.002(2) 0.005(3) 0.001(2)
C5 0.025(4) 0.036(4) 0.015(3) 0.000(3) -0.001(3) 0.005(3)
C3 0.032(4) 0.025(3) 0.023(3) -0.001(3) -0.006(3) 0.013(3)
C9 0.034(4) 0.035(4) 0.052(5) -0.020(4) -0.008(4) 0.006(4)
N3 0.048(4) 0.036(4) 0.056(5) -0.003(3) -0.020(4) 0.015(3)
C4 0.024(4) 0.045(4) 0.024(4) 0.008(3) 0.005(3) 0.009(3)
O3 0.040(3) 0.056(4) 0.038(3) -0.009(3) -0.013(3) 0.014(3)
C14 0.018(3) 0.023(3) 0.032(4) -0.009(3) 0.008(3) 0.005(3)
N6 0.054(5) 0.054(5) 0.035(4) 0.011(3) 0.003(3) -0.006(4)
C20 0.020(3) 0.029(3) 0.029(4) 0.015(3) 0.009(3) 0.004(3)
C21 0.027(4) 0.033(4) 0.038(4) 0.013(3) 0.008(3) 0.005(3)
C23 0.029(4) 0.060(6) 0.051(5) 0.033(5) 0.008(4) 0.013(4)
N8 0.015(2) 0.015(2) 0.022(3) 0.000(2) 0.004(2) 0.002(2)
C15 0.035(4) 0.021(3) 0.053(5) -0.008(3) 0.006(4) 0.003(3)
C18 0.038(4) 0.042(4) 0.031(4) -0.016(3) 0.005(3) 0.000(4)
O1 0.033(3) 0.112(6) 0.027(3) -0.026(3) 0.007(2) -0.023(4)
C16 0.043(5) 0.027(4) 0.076(7) -0.026(4) -0.005(5) 0.002(4)
N9 0.025(3) 0.043(4) 0.028(3) -0.010(3) 0.005(3) -0.004(3)
C22 0.038(4) 0.038(4) 0.041(4) 0.020(4) 0.004(4) 0.012(4)
N5 0.045(4) 0.076(6) 0.032(4) 0.003(4) 0.000(3) -0.009(4)
C7 0.028(4) 0.023(3) 0.041(4) 0.004(3) 0.002(3) 0.004(3)
C17 0.046(5) 0.045(5) 0.054(6) -0.031(4) 0.000(4) -0.006(4)
N4 0.048(5) 0.090(6) 0.042(4) 0.031(4) 0.010(4) -0.002(4)
N1 0.025(3) 0.034(3) 0.026(3) 0.001(3) 0.005(3) 0.004(3)
O2 0.049(3) 0.048(3) 0.060(4) 0.031(3) 0.036(3) 0.026(3)
O10 0.193(19) 0.170(13) 0.203(19) -0.045(12) 0.001(13) -0.048(11)
O5 0.403(18) 0.372(18) 0.65(3) 0.444(18) 0.464(18) 0.320(15)
O11 0.44(2) 0.138(12) 0.220(15) -0.054(11) 0.251(17) -0.079(14)
O9 2.00(6) 0.294(19) 0.64(3) -0.296(12) 1.10(3) -0.517
O7 0.185(19) 0.25(2) 0.58(5) 0.20(3) 0.00(2) 0.037(17)
O8 0.066(4) 0.070(4) 0.053(4) 0.028(3) 0.036(3) 0.028(4)
O6 0.066(7) 0.145(11) 0.276(18) 0.029(11) -0.025(9) 0.027(7)
O12 0.52(5) 0.69(6) 1.29(12) 0.78(7) 0.50(6) 0.44(5)

loop_
_atom_type_symbol
_atom_type_description
_atom_type_scat_dispersion_real
_atom_type_scat_dispersion_imag
_atom_type_scat_source
C C 0.0033 0.0016 'International Tables Vol C Tables 4.2.6.8 and 6.1.1.4'
H H 0.0000 0.0000 'International Tables Vol C Tables 4.2.6.8 and 6.1.1.4'
N N 0.0061 0.0033 'International Tables Vol C Tables 4.2.6.8 and 6.1.1.4'
Fe Fe 0.3463 0.8444 'International Tables Vol C Tables 4.2.6.8 and 6.1.1.4'
Tb Tb -0.1723 4.1537 'International Tables Vol C Tables 4.2.6.8 and 6.1.1.4'
O O 0.0106 0.0060 'International Tables Vol C Tables 4.2.6.8 and 6.1.1.4'

loop_
_geom_angle_atom_site_label_1
_geom_angle_atom_site_label_2
_geom_angle_atom_site_label_3
_geom_angle
_geom_angle_site_symmetry_1
_geom_angle_site_symmetry_3
_geom_angle_publ_flag
O2 Tb1 O3 96.4(2) . . ?
O2 Tb1 O4 138.39(18) . . ?
O3 Tb1 O4 77.4(2) . . ?
O2 Tb1 O1 70.6(2) . . ?
O3 Tb1 O1 67.7(2) . . ?
O4 Tb1 O1 137.80(19) . . ?
O2 Tb1 N1 69.26(19) . . ?
O3 Tb1 N1 71.7(2) . . ?
O4 Tb1 N1 69.78(19) . . ?
O1 Tb1 N1 117.6(2) . . ?
O2 Tb1 N2 74.49(18) . 3_545 ?
O3 Tb1 N2 135.35(19) . 3_545 ?
O4 Tb1 N2 137.11(17) . 3_545 ?
O1 Tb1 N2 68.11(18) . 3_545 ?
N1 Tb1 N2 137.28(19) . 3_545 ?
O2 Tb1 N8 129.69(19) . . ?
O3 Tb1 N8 133.67(19) . . ?
O4 Tb1 N8 70.85(17) . . ?
O1 Tb1 N8 118.3(2) . . ?
N1 Tb1 N8 124.05(18) . . ?
N2 Tb1 N8 66.25(17) 3_545 . ?
O2 Tb1 N7 78.4(2) . . ?
O3 Tb1 N7 145.28(18) . . ?
O4 Tb1 N7 84.01(18) . . ?
O1 Tb1 N7 137.98(18) . . ?
N1 Tb1 N7 74.45(18) . . ?
N2 Tb1 N7 76.85(17) 3_545 . ?
N8 Tb1 N7 63.32(17) . . ?
O2 Tb1 N9 143.3(2) . . ?
O3 Tb1 N9 78.02(19) . . ?
O4 Tb1 N9 76.43(19) . . ?
O1 Tb1 N9 73.8(2) . . ?
N1 Tb1 N9 138.43(19) . . ?
N2 Tb1 N9 84.24(18) 3_545 . ?
N8 Tb1 N9 62.49(17) . . ?
N7 Tb1 N9 125.75(18) . . ?
C2 Fe1 C1 176.9(3) . . ?
C2 Fe1 C6 90.1(3) . . ?
C1 Fe1 C6 91.9(3) . . ?
C2 Fe1 C4 93.2(3) . . ?
C1 Fe1 C4 84.7(3) . . ?
C6 Fe1 C4 175.8(3) . . ?
C2 Fe1 C5 87.3(3) . . ?
C1 Fe1 C5 90.3(3) . . ?
C6 Fe1 C5 89.6(3) . . ?
C4 Fe1 C5 87.9(3) . . ?
C2 Fe1 C3 92.0(3) . . ?
C1 Fe1 C3 90.5(3) . . ?
C6 Fe1 C3 89.8(3) . . ?
C4 Fe1 C3 92.7(3) . . ?
C5 Fe1 C3 179.1(3) . . ?
C24 N12 C20 115.8(7) . . ?
C7 N7 C11 115.9(6) . . ?
C7 N7 Tb1 122.9(5) . . ?
C11 N7 Tb1 121.2(4) . . ?
N2 C2 Fe1 174.6(6) . . ?
N1 C1 Fe1 174.6(6) . . ?
N8 C12 N10 123.9(6) . . ?
N8 C12 C11 118.5(6) . . ?
N10 C12 C11 117.7(6) . . ?
C2 N2 Tb1 149.9(5) . 3_455 ?
C10 C11 N7 123.5(6) . . ?
C10 C11 C12 121.3(6) . . ?
N7 C11 C12 115.2(6) . . ?
N11 C13 N8 124.8(6) . . ?
N11 C13 C14 118.4(6) . . ?
N8 C13 C14 116.7(6) . . ?
C11 C10 C9 119.9(7) . . ?
C19 N10 C12 115.1(6) . . ?
N10 C19 N11 125.8(6) . . ?
N10 C19 C20 118.0(6) . . ?
N11 C19 C20 116.2(6) . . ?
N6 C6 Fe1 179.1(8) . . ?
N12 C24 C23 124.0(8) . . ?
C7 C8 C9 119.6(7) . . ?
C13 N11 C19 114.9(6) . . ?
N5 C5 Fe1 178.5(7) . . ?
N3 C3 Fe1 179.2(7) . . ?
C8 C9 C10 117.4(7) . . ?
N4 C4 Fe1 173.2(8) . . ?
N9 C14 C15 123.2(7) . . ?
N9 C14 C13 116.9(6) . . ?
C15 C14 C13 119.9(7) . . ?
N12 C20 C21 123.6(6) . . ?
N12 C20 C19 116.2(6) . . ?
C21 C20 C19 120.2(7) . . ?
C20 C21 C22 118.8(8) . . ?
C22 C23 C24 120.1(7) . . ?
C12 N8 C13 115.4(5) . . ?
C12 N8 Tb1 121.3(4) . . ?
C13 N8 Tb1 122.6(4) . . ?
C16 C15 C14 117.9(8) . . ?
N9 C18 C17 122.3(8) . . ?
C17 C16 C15 119.3(8) . . ?
C14 N9 C18 117.8(7) . . ?
C14 N9 Tb1 120.8(4) . . ?
C18 N9 Tb1 121.3(5) . . ?
C23 C22 C21 117.6(8) . . ?
N7 C7 C8 123.7(7) . . ?
C16 C17 C18 119.5(8) . . ?
C1 N1 Tb1 172.4(6) . . ?

loop_
_geom_bond_atom_site_label_1
_geom_bond_atom_site_label_2
_geom_bond_distance
_geom_bond_site_symmetry_2
_geom_bond_publ_flag
Tb1 O2 2.396(6) . ?
Tb1 O3 2.417(5) . ?
Tb1 O4 2.431(5) . ?
Tb1 O1 2.464(6) . ?
Tb1 N1 2.475(6) . ?
Tb1 N2 2.488(5) 3_545 ?
Tb1 N8 2.554(5) . ?
Tb1 N7 2.588(6) . ?
Tb1 N9 2.616(7) . ?
Fe1 C2 1.923(7) . ?
Fe1 C1 1.924(7) . ?
Fe1 C6 1.929(7) . ?
Fe1 C4 1.934(8) . ?
Fe1 C5 1.937(7) . ?
Fe1 C3 1.945(7) . ?
N12 C24 1.323(9) . ?
N12 C20 1.375(9) . ?
N7 C7 1.353(9) . ?
N7 C11 1.365(8) . ?
C2 N2 1.154(8) . ?
C1 N1 1.142(9) . ?
C12 N8 1.341(8) . ?
C12 N10 1.349(8) . ?
C12 C11 1.477(9) . ?
N2 Tb1 2.488(5) 3_455 ?
C11 C10 1.364(9) . ?
C13 N11 1.324(8) . ?
C13 N8 1.343(8) . ?
C13 C14 1.476(9) . ?
C10 C9 1.392(11) . ?
N10 C19 1.320(8) . ?
C19 N11 1.336(9) . ?
C19 C20 1.492(9) . ?
C6 N6 1.153(10) . ?
C24 C23 1.392(12) . ?
C8 C7 1.373(11) . ?
C8 C9 1.392(12) . ?
C5 N5 1.136(9) . ?
C3 N3 1.151(9) . ?
C4 N4 1.151(10) . ?
C14 N9 1.331(9) . ?
C14 C15 1.385(10) . ?
C20 C21 1.390(10) . ?
C21 C22 1.393(10) . ?
C23 C22 1.375(12) . ?
C15 C16 1.382(11) . ?
C18 N9 1.341(9) . ?
C18 C17 1.378(12) . ?
C16 C17 1.361(13) . ?
O10 O10 1.48(3) 2_655 ?
O11 O9 1.22(5) 4_645 ?
O9 O11 1.22(5) 4_655 ?
